data_7720426
loop_
_publ_author_name
'Rosner, Alexander'
'Geisler, Heiko'
'Hejl, Michaela'
'Gradl, Mathias'
'Legin, Anton A.'
'Prado-Roller, Alexander'
'Jakupec, Michael A.'
'Heffeter, Petra'
'Berger, Walter'
'Keppler, Bernhard K.'
'Kandioller, Wolfgang'

_publ_section_title
;
 Naphthoquinone-derived tridentate Ru(II) and Os(II) organometallics with
 exceptional cytotoxicity: synthesis, characterization, stability in
 aqueous solution and biological <i>in vitro</i> evaluation.
;
_journal_issue 5
_journal_name_full 'Dalton transactions (Cambridge, England : 2003)'
_journal_page_first 2254
_journal_page_last 2268
_journal_paper_doi 10.1039/d5dt01649e
_journal_volume 55
_journal_year 2026
_chemical_formula_moiety 'C28 H32 N2 O3 Os, C4 H10 O'
_chemical_formula_sum 'C32 H42 N2 O4 Os'
_chemical_formula_weight 708.87
_space_group_crystal_system triclinic
_space_group_IT_number 2
_space_group_name_Hall '-P 1'
_space_group_name_H-M_alt 'P -1'
_atom_sites_solution_hydrogens geom
_atom_sites_solution_primary dual
_audit_creation_date 2025-05-30
_audit_creation_method
;
Olex2 1.5-alpha
(compiled 2025.05.22 svn.r631f81ec for OlexSys, GUI svn.r7248)
;
_audit_update_record
;
2025-07-03 deposited with the CCDC.	2025-12-22 downloaded from the CCDC.
;
_cell_angle_alpha 102.980(5)
_cell_angle_beta 102.104(5)
_cell_angle_gamma 111.815(5)
_cell_formula_units_Z 2
_cell_length_a 9.7072(6)
_cell_length_b 12.7353(8)
_cell_length_c 14.3871(8)
_cell_measurement_reflns_used 40892
_cell_measurement_temperature 100
_cell_measurement_theta_max 25.95
_cell_measurement_theta_min 2.38
_cell_volume 1522.21(19)
_computing_cell_refinement 'X-Area Recipe 1.37.0.0 (STOE, 2021)'
_computing_data_collection 'X-Area Pilatus3_SV 1.31.186.0 (STOE, 2022)'
_computing_data_reduction
;
X-Area Integrate 2.5.3.0 (STOE, 2021)
X-Area LANA 2.7.5.0 (STOE, 2022)
;
_computing_molecular_graphics 'Olex2 1.5-alpha (Dolomanov et al., 2009)'
_computing_publication_material 'Olex2 1.5-alpha (Dolomanov et al., 2009)'
_computing_structure_refinement 'SHELXL 2018/3 (Sheldrick, 2015)'
_computing_structure_solution 'SHELXT 2018/2 (Sheldrick, 2018)'
_diffrn_ambient_temperature 100
_diffrn_detector 'EIGER2 500K'
_diffrn_detector_area_resol_mean 13.33
_diffrn_measured_fraction_theta_full 0.984
_diffrn_measured_fraction_theta_max 0.925
_diffrn_measurement_details
;
 2723 frames, detector distance = 40 mm
;
_diffrn_measurement_device 'Eulerian 4-circle diffractometer'
_diffrn_measurement_device_type 'STOE STADIVARI'
_diffrn_measurement_method 'rotation method, \w scans'
_diffrn_radiation_collimation '1.2 0.6 mm diameter'
_diffrn_radiation_monochromator 'Graded multilayer mirror'
_diffrn_radiation_probe x-ray
_diffrn_radiation_type 'Mo K\a'
_diffrn_radiation_wavelength 0.71073
_diffrn_reflns_av_R_equivalents 0.0713
_diffrn_reflns_av_unetI/netI 0.1661
_diffrn_reflns_Laue_measured_fraction_full 0.984
_diffrn_reflns_Laue_measured_fraction_max 0.925
_diffrn_reflns_limit_h_max 11
_diffrn_reflns_limit_h_min -12
_diffrn_reflns_limit_k_max 14
_diffrn_reflns_limit_k_min -15
_diffrn_reflns_limit_l_max 17
_diffrn_reflns_limit_l_min -17
_diffrn_reflns_number 26452
_diffrn_reflns_point_group_measured_fraction_full 0.984
_diffrn_reflns_point_group_measured_fraction_max 0.925
_diffrn_reflns_theta_full 25.242
_diffrn_reflns_theta_max 26.472
_diffrn_reflns_theta_min 2.385
_diffrn_source 'Axo Mo'
_diffrn_source_current 0.830
_diffrn_source_power 0.050
_diffrn_source_voltage 60
_exptl_absorpt_coefficient_mu 4.226
_exptl_absorpt_correction_T_max 0.9350
_exptl_absorpt_correction_T_min 0.4920
_exptl_absorpt_correction_type multi-scan
_exptl_absorpt_process_details
;
STOE LANA, absorption correction by scaling of reflection intensities.
J. Koziskova, F. Hahn, J. Richter, J. Kozisek, "Comparison of different
absorption corrections on the model structure of tetrakis(\m~2~-acetato)-
diaqua-di-copper(II)", Acta Chimica Slovaca, vol. 9, no. 2, 2016, pp. 136 - 140.
Afterwards a spherical absorption correction was performed within STOE LANA.
;
_exptl_crystal_colour 'clear yellow'
_exptl_crystal_colour_lustre clear
_exptl_crystal_colour_primary yellow
_exptl_crystal_density_diffrn 1.547
_exptl_crystal_density_method 'not measured'
_exptl_crystal_description 'square plate'
_exptl_crystal_F_000 712
_exptl_crystal_size_max 0.063
_exptl_crystal_size_mid 0.059
_exptl_crystal_size_min 0.01
_refine_diff_density_max 1.809
_refine_diff_density_min -2.155
_refine_diff_density_rms 0.223
_refine_ls_extinction_method none
_refine_ls_goodness_of_fit_ref 0.873
_refine_ls_hydrogen_treatment constr
_refine_ls_matrix_type full
_refine_ls_number_parameters 360
_refine_ls_number_reflns 5807
_refine_ls_number_restraints 54
_refine_ls_restrained_S_all 0.870
_refine_ls_R_factor_all 0.0881
_refine_ls_R_factor_gt 0.0384
_refine_ls_shift/su_max 0.001
_refine_ls_shift/su_mean 0.000
_refine_ls_structure_factor_coef Fsqd
_refine_ls_weighting_details 'w=1/[\s^2^(Fo^2^)+(0.0289P)^2^] where P=(Fo^2^+2Fc^2^)/3'
_refine_ls_weighting_scheme calc
_refine_ls_wR_factor_gt 0.0623
_refine_ls_wR_factor_ref 0.0706
_reflns_Friedel_coverage 0.000
_reflns_number_gt 3693
_reflns_number_total 5807
_reflns_threshold_expression 'I > 2\s(I)'
_cod_data_source_file d5dt01649e2.cif
_cod_data_source_block alro148
_cod_original_cell_volume 1522.21(17)
_cod_database_code 7720426
_shelx_space_group_comment
;
The symmetry employed for this shelxl refinement is uniquely defined
by the following loop, which should always be used as a source of
symmetry information in preference to the above space-group names.
They are only intended as comments.
;
_shelx_estimated_absorpt_t_max 0.959
_shelx_estimated_absorpt_t_min 0.777

loop_
_space_group_symop_operation_xyz
'x, y, z'
'-x, -y, -z'

loop_
_atom_site_label
_atom_site_type_symbol
_atom_site_fract_x
_atom_site_fract_y
_atom_site_fract_z
_atom_site_U_iso_or_equiv
_atom_site_adp_type
_atom_site_occupancy
_atom_site_site_symmetry_order
_atom_site_calc_flag
_atom_site_refinement_flags_posn
_atom_site_refinement_flags_adp
_atom_site_refinement_flags_occupancy
_atom_site_disorder_assembly
_atom_site_disorder_group
Os1 Os 0.29909(3) 0.53050(3) 0.86499(2) 0.02071(10) Uani 1 1 d . . . . .
O1 O 0.8780(5) 0.5738(4) 0.6998(3) 0.0277(11) Uani 1 1 d . . . . .
N1 N 0.3277(6) 0.4566(4) 0.6680(3) 0.0188(12) Uani 1 1 d . . . . .
C1 C 0.3145(7) 0.6803(6) 0.9819(4) 0.0241(14) Uani 1 1 d . . . . .
O2 O 0.5257(4) 0.6294(3) 0.8638(3) 0.0197(10) Uani 1 1 d . . . . .
N2 N 0.2457(6) 0.5063(4) 0.7102(3) 0.0188(13) Uani 1 1 d . . . . .
C2 C 0.1644(7) 0.6262(6) 0.9068(4) 0.0251(14) Uani 1 1 d . . . . .
H2 H 0.127680 0.675173 0.878238 0.030 Uiso 1 1 calc R U . . .
O3 O 0.3671(4) 0.4001(3) 0.8084(3) 0.0202(10) Uani 1 1 d . . . . .
C3 C 0.0683(7) 0.5007(6) 0.8735(4) 0.0245(14) Uani 1 1 d . . . . .
H3 H -0.029234 0.466710 0.821038 0.029 Uiso 1 1 calc R U . . .
C4 C 0.1150(7) 0.4255(6) 0.9171(4) 0.0235(13) Uani 1 1 d . . . . .
C5 C 0.2655(7) 0.4813(6) 0.9953(4) 0.0240(14) Uani 1 1 d . . . . .
H5 H 0.301350 0.432514 1.024654 0.029 Uiso 1 1 calc R U . . .
C6 C 0.3583(7) 0.6029(6) 1.0284(4) 0.0213(14) Uani 1 1 d . . . . .
H6 H 0.453203 0.636889 1.083140 0.026 Uiso 1 1 calc R U . . .
C7 C 0.4193(8) 0.8131(6) 1.0087(5) 0.0372(17) Uani 1 1 d . . . . .
H7 H 0.408809 0.832012 0.944554 0.045 Uiso 1 1 calc R U . . .
C8 C 0.5947(8) 0.8498(6) 1.0592(5) 0.054(2) Uani 1 1 d . . . . .
H8A H 0.611213 0.843763 1.127003 0.082 Uiso 1 1 calc R U . . .
H8B H 0.656937 0.932702 1.063910 0.082 Uiso 1 1 calc R U . . .
H8C H 0.627216 0.796394 1.018790 0.082 Uiso 1 1 calc R U . . .
C9 C 0.3663(10) 0.8890(7) 1.0758(6) 0.069(3) Uani 1 1 d . . . . .
H9A H 0.255921 0.867772 1.042969 0.104 Uiso 1 1 calc R U . . .
H9B H 0.430393 0.973958 1.087611 0.104 Uiso 1 1 calc R U . . .
H9C H 0.378373 0.874296 1.140425 0.104 Uiso 1 1 calc R U . . .
C10 C 0.0199(8) 0.2924(6) 0.8800(5) 0.0443(19) Uani 1 1 d . . . . .
H10A H -0.034092 0.269191 0.927753 0.066 Uiso 1 1 calc R U . . .
H10B H 0.089168 0.253313 0.874255 0.066 Uiso 1 1 calc R U . . .
H10C H -0.057654 0.267478 0.813855 0.066 Uiso 1 1 calc R U . . .
C11 C 0.1635(7) 0.5296(5) 0.6387(4) 0.0227(16) Uani 1 1 d . . . . .
H11 H 0.091359 0.562124 0.646573 0.027 Uiso 1 1 calc R U . . .
C12 C 0.1981(7) 0.4994(5) 0.5507(4) 0.0234(16) Uani 1 1 d . . . . .
H12 H 0.156893 0.508248 0.488521 0.028 Uiso 1 1 calc R U . . .
C13 C 0.3049(7) 0.4540(5) 0.5723(4) 0.0207(15) Uani 1 1 d . . . . .
H13 H 0.353103 0.426114 0.527803 0.025 Uiso 1 1 calc R U . . .
C14 C 0.5711(7) 0.5706(5) 0.8009(4) 0.0188(15) Uani 1 1 d . . . . .
C15 C 0.4461(7) 0.4419(5) 0.7453(4) 0.0206(15) Uani 1 1 d . . . . .
C16 C 0.5016(7) 0.3567(6) 0.6914(4) 0.0188(15) Uani 1 1 d . . . . .
C17 C 0.4089(8) 0.2352(6) 0.6542(4) 0.0255(16) Uani 1 1 d . . . . .
H17 H 0.308398 0.203445 0.662142 0.031 Uiso 1 1 calc R U . . .
C18 C 0.4618(8) 0.1583(6) 0.6048(4) 0.0312(17) Uani 1 1 d . . . . .
H18 H 0.398943 0.074031 0.580811 0.037 Uiso 1 1 calc R U . . .
C19 C 0.6057(8) 0.2051(6) 0.5909(4) 0.0286(17) Uani 1 1 d . . . . .
H19 H 0.641938 0.153156 0.556760 0.034 Uiso 1 1 calc R U . . .
C20 C 0.6958(8) 0.3259(6) 0.6264(4) 0.0274(17) Uani 1 1 d . . . . .
H20 H 0.794169 0.357465 0.615603 0.033 Uiso 1 1 calc R U . . .
C21 C 0.6466(7) 0.4049(6) 0.6784(4) 0.0215(16) Uani 1 1 d . . . . .
C22 C 0.7532(7) 0.5370(6) 0.7189(4) 0.0185(15) Uani 1 1 d . . . . .
C23 C 0.7093(7) 0.6154(6) 0.7820(4) 0.0184(15) Uani 1 1 d . . . . .
C24 C 0.8198(7) 0.7475(6) 0.8318(4) 0.0278(17) Uani 1 1 d . . . . .
H24A H 0.927989 0.757269 0.839060 0.033 Uiso 1 1 calc R U . . .
H24B H 0.814094 0.773241 0.900522 0.033 Uiso 1 1 calc R U . . .
C25 C 0.7919(8) 0.8333(6) 0.7783(4) 0.0283(17) Uani 1 1 d . . . . .
C26 C 0.6299(8) 0.8289(6) 0.7683(5) 0.047(2) Uani 1 1 d . . . . .
H26A H 0.549074 0.746846 0.730198 0.070 Uiso 1 1 calc R U . . .
H26B H 0.615481 0.883156 0.732684 0.070 Uiso 1 1 calc R U . . .
H26C H 0.621159 0.853815 0.835520 0.070 Uiso 1 1 calc R U . . .
C27 C 0.9165(8) 0.9599(6) 0.8386(5) 0.046(2) Uani 1 1 d . . . . .
H27A H 0.907817 0.983238 0.905995 0.069 Uiso 1 1 calc R U . . .
H27B H 0.901670 1.015118 0.804215 0.069 Uiso 1 1 calc R U . . .
H27C H 1.020618 0.963293 0.844408 0.069 Uiso 1 1 calc R U . . .
C28 C 0.8034(9) 0.7973(6) 0.6713(5) 0.052(2) Uani 1 1 d . . . . .
H28A H 0.907727 0.801748 0.675969 0.077 Uiso 1 1 calc R U . . .
H28B H 0.786304 0.852268 0.637382 0.077 Uiso 1 1 calc R U . . .
H28C H 0.723478 0.715186 0.632561 0.077 Uiso 1 1 calc R U . . .
O1S O 0.1531(5) -0.1221(4) 0.5361(3) 0.0354(12) Uani 1 1 d . . . . .
C1S C 0.0425(8) -0.0960(6) 0.3835(5) 0.0417(19) Uani 1 1 d . . . . .
H1SA H -0.046907 -0.134352 0.320988 0.063 Uiso 1 1 calc R U . . .
H1SB H 0.140207 -0.075777 0.367107 0.063 Uiso 1 1 calc R U . . .
H1SC H 0.042977 -0.022616 0.423675 0.063 Uiso 1 1 calc R U . . .
C2S C 0.0292(8) -0.1798(6) 0.4422(5) 0.0382(18) Uani 1 1 d . . . . .
H2SA H -0.073134 -0.205420 0.454170 0.046 Uiso 1 1 calc R U . . .
H2SB H 0.034639 -0.252087 0.403276 0.046 Uiso 1 1 calc R U . . .
C3S C 0.1626(8) -0.1995(6) 0.5923(5) 0.0339(18) Uani 1 1 d . . . . .
H3SA H 0.203104 -0.253600 0.560052 0.041 Uiso 1 1 calc R U . . .
H3SB H 0.056628 -0.249421 0.592701 0.041 Uiso 1 1 calc R U . . .
C4S C 0.2684(9) -0.1278(6) 0.6978(5) 0.057(2) Uani 1 1 d . . . . .
H4SA H 0.372691 -0.077472 0.697198 0.086 Uiso 1 1 calc R U . . .
H4SB H 0.276341 -0.182060 0.735118 0.086 Uiso 1 1 calc R U . . .
H4SC H 0.225664 -0.076768 0.730505 0.086 Uiso 1 1 calc R U . . .

loop_
_atom_site_aniso_label
_atom_site_aniso_U_11
_atom_site_aniso_U_22
_atom_site_aniso_U_33
_atom_site_aniso_U_23
_atom_site_aniso_U_13
_atom_site_aniso_U_12
Os1 0.02229(17) 0.02972(18) 0.01915(15) 0.01154(12) 0.00941(11) 0.01738(14)
O1 0.028(3) 0.034(3) 0.028(3) 0.012(2) 0.016(2) 0.016(3)
N1 0.021(3) 0.019(3) 0.019(3) 0.006(2) 0.007(3) 0.012(3)
C1 0.033(3) 0.032(3) 0.019(3) 0.007(3) 0.016(2) 0.023(3)
O2 0.014(3) 0.026(3) 0.023(2) 0.007(2) 0.010(2) 0.012(2)
N2 0.023(3) 0.036(4) 0.013(3) 0.011(3) 0.011(3) 0.025(3)
C2 0.032(3) 0.038(3) 0.024(3) 0.013(3) 0.015(2) 0.030(3)
O3 0.024(3) 0.029(3) 0.019(2) 0.015(2) 0.013(2) 0.015(2)
C3 0.018(4) 0.046(3) 0.023(3) 0.014(3) 0.014(3) 0.023(3)
C4 0.022(3) 0.037(3) 0.024(3) 0.013(3) 0.017(2) 0.018(3)
C5 0.030(3) 0.046(3) 0.018(3) 0.018(3) 0.020(2) 0.028(3)
C6 0.023(4) 0.042(3) 0.009(3) 0.006(3) 0.008(3) 0.023(3)
C7 0.033(4) 0.034(3) 0.046(4) 0.004(3) 0.021(4) 0.018(3)
C8 0.042(6) 0.045(5) 0.044(5) -0.012(4) 0.014(4) 0.002(4)
C9 0.070(7) 0.051(6) 0.081(6) -0.005(5) 0.042(5) 0.027(5)
C10 0.050(5) 0.039(3) 0.049(5) 0.015(3) 0.031(4) 0.017(3)
C11 0.026(4) 0.030(4) 0.024(4) 0.018(3) 0.008(3) 0.019(4)
C12 0.026(4) 0.031(4) 0.018(4) 0.011(3) 0.005(3) 0.017(4)
C13 0.023(4) 0.024(4) 0.018(4) 0.004(3) 0.008(3) 0.014(4)
C14 0.027(4) 0.023(4) 0.011(3) 0.007(3) 0.004(3) 0.015(4)
C15 0.024(4) 0.027(5) 0.021(4) 0.012(3) 0.007(3) 0.020(4)
C16 0.015(4) 0.019(4) 0.022(4) 0.007(3) 0.005(3) 0.008(4)
C17 0.030(4) 0.029(5) 0.029(4) 0.012(3) 0.013(3) 0.022(4)
C18 0.034(5) 0.021(4) 0.042(4) 0.011(3) 0.014(4) 0.015(4)
C19 0.028(5) 0.028(5) 0.037(4) 0.007(4) 0.016(4) 0.019(4)
C20 0.035(5) 0.029(5) 0.030(4) 0.011(4) 0.020(4) 0.019(4)
C21 0.027(4) 0.028(5) 0.014(3) 0.006(3) 0.004(3) 0.018(4)
C22 0.022(4) 0.024(4) 0.015(3) 0.009(3) 0.007(3) 0.013(4)
C23 0.016(4) 0.025(4) 0.016(3) 0.006(3) 0.004(3) 0.012(4)
C24 0.029(4) 0.038(5) 0.028(4) 0.013(4) 0.013(3) 0.023(4)
C25 0.036(5) 0.025(5) 0.029(4) 0.008(3) 0.014(4) 0.017(4)
C26 0.055(6) 0.048(5) 0.060(5) 0.032(4) 0.023(4) 0.035(5)
C27 0.053(6) 0.026(5) 0.054(5) 0.013(4) 0.018(4) 0.011(5)
C28 0.090(7) 0.050(5) 0.049(5) 0.030(4) 0.042(5) 0.049(5)
O1S 0.033(3) 0.027(3) 0.045(3) 0.011(3) 0.011(3) 0.013(3)
C1S 0.046(5) 0.044(5) 0.050(5) 0.026(4) 0.026(4) 0.024(4)
C2S 0.034(5) 0.039(5) 0.043(5) 0.007(4) 0.019(4) 0.019(4)
C3S 0.042(5) 0.025(4) 0.041(5) 0.014(4) 0.021(4) 0.016(4)
C4S 0.050(6) 0.047(6) 0.051(5) 0.003(4) -0.003(5) 0.015(5)

loop_
_atom_type_symbol
_atom_type_description
_atom_type_scat_dispersion_real
_atom_type_scat_dispersion_imag
_atom_type_scat_source
C C 0.0033 0.0016 'International Tables Vol C Tables 4.2.6.8 and 6.1.1.4'
H H 0.0000 0.0000 'International Tables Vol C Tables 4.2.6.8 and 6.1.1.4'
N N 0.0061 0.0033 'International Tables Vol C Tables 4.2.6.8 and 6.1.1.4'
O O 0.0106 0.0060 'International Tables Vol C Tables 4.2.6.8 and 6.1.1.4'
Os Os -1.2165 7.6030 'International Tables Vol C Tables 4.2.6.8 and 6.1.1.4'

loop_
_geom_angle_atom_site_label_1
_geom_angle_atom_site_label_2
_geom_angle_atom_site_label_3
_geom_angle
_geom_angle_site_symmetry_1
_geom_angle_site_symmetry_3
_geom_angle_publ_flag
C1 Os1 C2 38.2(2) . . ?
C1 Os1 C4 83.1(2) . . ?
C1 Os1 C6 38.7(2) . . ?
O2 Os1 C1 92.2(2) . . ?
O2 Os1 N2 81.37(16) . . ?
O2 Os1 C2 118.6(2) . . ?
O2 Os1 C3 156.25(19) . . ?
O2 Os1 C4 158.69(18) . . ?
O2 Os1 C5 120.2(2) . . ?
O2 Os1 C6 94.80(19) . . ?
N2 Os1 C1 126.3(2) . . ?
N2 Os1 C2 100.66(19) . . ?
N2 Os1 C3 96.8(2) . . ?
N2 Os1 C4 118.1(2) . . ?
N2 Os1 C5 155.0(2) . . ?
N2 Os1 C6 164.69(19) . . ?
C2 Os1 C4 68.8(2) . . ?
C2 Os1 C6 68.0(2) . . ?
O3 Os1 C1 153.88(19) . . ?
O3 Os1 O2 76.35(15) . . ?
O3 Os1 N2 75.75(16) . . ?
O3 Os1 C2 164.3(2) . . ?
O3 Os1 C3 126.4(2) . . ?
O3 Os1 C4 99.11(19) . . ?
O3 Os1 C5 96.14(18) . . ?
O3 Os1 C6 117.94(18) . . ?
C3 Os1 C1 69.7(2) . . ?
C3 Os1 C2 38.2(2) . . ?
C3 Os1 C4 37.8(2) . . ?
C3 Os1 C6 80.7(2) . . ?
C5 Os1 C1 69.2(2) . . ?
C5 Os1 C2 80.7(2) . . ?
C5 Os1 C3 68.6(2) . . ?
C5 Os1 C4 38.8(2) . . ?
C5 Os1 C6 36.9(2) . . ?
C6 Os1 C4 68.6(2) . . ?
N2 N1 C15 112.4(4) . . ?
C13 N1 N2 110.9(4) . . ?
C13 N1 C15 135.3(5) . . ?
C2 C1 Os1 71.0(3) . . ?
C2 C1 C6 116.7(6) . . ?
C2 C1 C7 119.6(6) . . ?
C6 C1 Os1 71.0(3) . . ?
C6 C1 C7 123.7(6) . . ?
C7 C1 Os1 128.1(4) . . ?
C14 O2 Os1 114.3(4) . . ?
N1 N2 Os1 111.9(3) . . ?
C11 N2 Os1 141.3(4) . . ?
C11 N2 N1 106.7(4) . . ?
Os1 C2 H2 132.7 . . ?
C1 C2 Os1 70.8(3) . . ?
C1 C2 H2 119.3 . . ?
C3 C2 Os1 70.4(3) . . ?
C3 C2 C1 121.4(6) . . ?
C3 C2 H2 119.3 . . ?
C15 O3 Os1 104.6(3) . . ?
Os1 C3 H3 129.8 . . ?
C2 C3 Os1 71.4(3) . . ?
C2 C3 H3 119.4 . . ?
C4 C3 Os1 71.9(3) . . ?
C4 C3 C2 121.2(6) . . ?
C4 C3 H3 119.4 . . ?
C3 C4 Os1 70.3(3) . . ?
C3 C4 C5 117.2(6) . . ?
C3 C4 C10 122.2(6) . . ?
C5 C4 Os1 69.4(3) . . ?
C5 C4 C10 120.4(6) . . ?
C10 C4 Os1 127.8(4) . . ?
Os1 C5 H5 128.9 . . ?
C4 C5 Os1 71.7(3) . . ?
C4 C5 H5 119.1 . . ?
C6 C5 Os1 72.7(3) . . ?
C6 C5 C4 121.9(6) . . ?
C6 C5 H5 119.1 . . ?
Os1 C6 H6 133.5 . . ?
C1 C6 Os1 70.3(3) . . ?
C1 C6 H6 119.3 . . ?
C5 C6 Os1 70.3(3) . . ?
C5 C6 C1 121.4(6) . . ?
C5 C6 H6 119.3 . . ?
C1 C7 H7 107.5 . . ?
C1 C7 C8 113.9(6) . . ?
C8 C7 H7 107.5 . . ?
C9 C7 C1 111.1(5) . . ?
C9 C7 H7 107.5 . . ?
C9 C7 C8 109.2(6) . . ?
C7 C8 H8A 109.5 . . ?
C7 C8 H8B 109.5 . . ?
C7 C8 H8C 109.5 . . ?
H8A C8 H8B 109.5 . . ?
H8A C8 H8C 109.5 . . ?
H8B C8 H8C 109.5 . . ?
C7 C9 H9A 109.5 . . ?
C7 C9 H9B 109.5 . . ?
C7 C9 H9C 109.5 . . ?
H9A C9 H9B 109.5 . . ?
H9A C9 H9C 109.5 . . ?
H9B C9 H9C 109.5 . . ?
C4 C10 H10A 109.5 . . ?
C4 C10 H10B 109.5 . . ?
C4 C10 H10C 109.5 . . ?
H10A C10 H10B 109.5 . . ?
H10A C10 H10C 109.5 . . ?
H10B C10 H10C 109.5 . . ?
N2 C11 H11 125.1 . . ?
N2 C11 C12 109.9(5) . . ?
C12 C11 H11 125.1 . . ?
C11 C12 H12 127.2 . . ?
C13 C12 C11 105.6(5) . . ?
C13 C12 H12 127.2 . . ?
N1 C13 C12 106.9(5) . . ?
N1 C13 H13 126.6 . . ?
C12 C13 H13 126.6 . . ?
O2 C14 C15 111.5(5) . . ?
O2 C14 C23 126.1(6) . . ?
C23 C14 C15 122.4(5) . . ?
N1 C15 C14 102.7(4) . . ?
O3 C15 N1 104.7(4) . . ?
O3 C15 C14 109.7(5) . . ?
O3 C15 C16 113.7(5) . . ?
C16 C15 N1 109.3(4) . . ?
C16 C15 C14 115.5(5) . . ?
C17 C16 C15 120.9(5) . . ?
C17 C16 C21 120.8(6) . . ?
C21 C16 C15 118.2(6) . . ?
C16 C17 H17 119.9 . . ?
C16 C17 C18 120.1(6) . . ?
C18 C17 H17 119.9 . . ?
C17 C18 H18 120.1 . . ?
C19 C18 C17 119.7(6) . . ?
C19 C18 H18 120.1 . . ?
C18 C19 H19 120.1 . . ?
C20 C19 C18 119.8(6) . . ?
C20 C19 H19 120.1 . . ?
C19 C20 H20 119.3 . . ?
C19 C20 C21 121.5(6) . . ?
C21 C20 H20 119.3 . . ?
C16 C21 C20 118.0(6) . . ?
C16 C21 C22 122.8(5) . . ?
C20 C21 C22 119.2(6) . . ?
O1 C22 C21 118.8(5) . . ?
O1 C22 C23 122.6(6) . . ?
C23 C22 C21 118.5(5) . . ?
C14 C23 C22 120.4(6) . . ?
C14 C23 C24 119.3(5) . . ?
C22 C23 C24 120.3(5) . . ?
C23 C24 H24A 108.0 . . ?
C23 C24 H24B 108.0 . . ?
C23 C24 C25 117.0(5) . . ?
H24A C24 H24B 107.3 . . ?
C25 C24 H24A 108.0 . . ?
C25 C24 H24B 108.0 . . ?
C24 C25 C28 109.5(5) . . ?
C26 C25 C24 111.8(5) . . ?
C26 C25 C28 108.1(5) . . ?
C27 C25 C24 108.7(5) . . ?
C27 C25 C26 109.2(5) . . ?
C27 C25 C28 109.5(5) . . ?
C25 C26 H26A 109.5 . . ?
C25 C26 H26B 109.5 . . ?
C25 C26 H26C 109.5 . . ?
H26A C26 H26B 109.5 . . ?
H26A C26 H26C 109.5 . . ?
H26B C26 H26C 109.5 . . ?
C25 C27 H27A 109.5 . . ?
C25 C27 H27B 109.5 . . ?
C25 C27 H27C 109.5 . . ?
H27A C27 H27B 109.5 . . ?
H27A C27 H27C 109.5 . . ?
H27B C27 H27C 109.5 . . ?
C25 C28 H28A 109.5 . . ?
C25 C28 H28B 109.5 . . ?
C25 C28 H28C 109.5 . . ?
H28A C28 H28B 109.5 . . ?
H28A C28 H28C 109.5 . . ?
H28B C28 H28C 109.5 . . ?
C3S O1S C2S 114.2(5) . . ?
H1SA C1S H1SB 109.5 . . ?
H1SA C1S H1SC 109.5 . . ?
H1SB C1S H1SC 109.5 . . ?
C2S C1S H1SA 109.5 . . ?
C2S C1S H1SB 109.5 . . ?
C2S C1S H1SC 109.5 . . ?
O1S C2S C1S 109.9(6) . . ?
O1S C2S H2SA 109.7 . . ?
O1S C2S H2SB 109.7 . . ?
C1S C2S H2SA 109.7 . . ?
C1S C2S H2SB 109.7 . . ?
H2SA C2S H2SB 108.2 . . ?
O1S C3S H3SA 109.6 . . ?
O1S C3S H3SB 109.6 . . ?
O1S C3S C4S 110.2(5) . . ?
H3SA C3S H3SB 108.1 . . ?
C4S C3S H3SA 109.6 . . ?
C4S C3S H3SB 109.6 . . ?
C3S C4S H4SA 109.5 . . ?
C3S C4S H4SB 109.5 . . ?
C3S C4S H4SC 109.5 . . ?
H4SA C4S H4SB 109.5 . . ?
H4SA C4S H4SC 109.5 . . ?
H4SB C4S H4SC 109.5 . . ?

loop_
_geom_bond_atom_site_label_1
_geom_bond_atom_site_label_2
_geom_bond_distance
_geom_bond_site_symmetry_2
_geom_bond_publ_flag
Os1 C1 2.175(6) . ?
Os1 O2 2.096(4) . ?
Os1 N2 2.101(4) . ?
Os1 C2 2.178(6) . ?
Os1 O3 2.071(3) . ?
Os1 C3 2.164(6) . ?
Os1 C4 2.186(6) . ?
Os1 C5 2.155(5) . ?
Os1 C6 2.185(5) . ?
O1 C22 1.241(6) . ?
N1 N2 1.343(5) . ?
N1 C13 1.338(6) . ?
N1 C15 1.521(7) . ?
C1 C2 1.423(8) . ?
C1 C6 1.444(7) . ?
C1 C7 1.519(8) . ?
O2 C14 1.296(6) . ?
N2 C11 1.323(6) . ?
C2 H2 0.9500 . ?
C2 C3 1.420(8) . ?
O3 C15 1.380(6) . ?
C3 H3 0.9500 . ?
C3 C4 1.409(7) . ?
C4 C5 1.444(8) . ?
C4 C10 1.495(8) . ?
C5 H5 0.9500 . ?
C5 C6 1.375(8) . ?
C6 H6 0.9500 . ?
C7 H7 1.0000 . ?
C7 C8 1.543(9) . ?
C7 C9 1.513(8) . ?
C8 H8A 0.9800 . ?
C8 H8B 0.9800 . ?
C8 H8C 0.9800 . ?
C9 H9A 0.9800 . ?
C9 H9B 0.9800 . ?
C9 H9C 0.9800 . ?
C10 H10A 0.9800 . ?
C10 H10B 0.9800 . ?
C10 H10C 0.9800 . ?
C11 H11 0.9500 . ?
C11 C12 1.385(7) . ?
C12 H12 0.9500 . ?
C12 C13 1.377(7) . ?
C13 H13 0.9500 . ?
C14 C15 1.525(8) . ?
C14 C23 1.362(7) . ?
C15 C16 1.517(8) . ?
C16 C17 1.371(8) . ?
C16 C21 1.383(8) . ?
C17 H17 0.9500 . ?
C17 C18 1.394(7) . ?
C18 H18 0.9500 . ?
C18 C19 1.377(8) . ?
C19 H19 0.9500 . ?
C19 C20 1.361(8) . ?
C20 H20 0.9500 . ?
C20 C21 1.403(7) . ?
C21 C22 1.502(8) . ?
C22 C23 1.440(7) . ?
C23 C24 1.513(8) . ?
C24 H24A 0.9900 . ?
C24 H24B 0.9900 . ?
C24 C25 1.539(8) . ?
C25 C26 1.528(8) . ?
C25 C27 1.516(9) . ?
C25 C28 1.544(7) . ?
C26 H26A 0.9800 . ?
C26 H26B 0.9800 . ?
C26 H26C 0.9800 . ?
C27 H27A 0.9800 . ?
C27 H27B 0.9800 . ?
C27 H27C 0.9800 . ?
C28 H28A 0.9800 . ?
C28 H28B 0.9800 . ?
C28 H28C 0.9800 . ?
O1S C2S 1.424(7) . ?
O1S C3S 1.424(6) . ?
C1S H1SA 0.9800 . ?
C1S H1SB 0.9800 . ?
C1S H1SC 0.9800 . ?
C1S C2S 1.489(8) . ?
C2S H2SA 0.9900 . ?
C2S H2SB 0.9900 . ?
C3S H3SA 0.9900 . ?
C3S H3SB 0.9900 . ?
C3S C4S 1.489(8) . ?
C4S H4SA 0.9800 . ?
C4S H4SB 0.9800 . ?
C4S H4SC 0.9800 . ?

loop_
_geom_torsion_atom_site_label_1
_geom_torsion_atom_site_label_2
_geom_torsion_atom_site_label_3
_geom_torsion_atom_site_label_4
_geom_torsion
_geom_torsion_site_symmetry_1
_geom_torsion_site_symmetry_2
_geom_torsion_site_symmetry_3
_geom_torsion_site_symmetry_4
_geom_torsion_publ_flag
Os1 C1 C2 C3 51.1(5) . . . . ?
Os1 C1 C6 C5 -50.4(5) . . . . ?
Os1 C1 C7 C8 -70.4(7) . . . . ?
Os1 C1 C7 C9 165.8(5) . . . . ?
Os1 O2 C14 C15 -1.3(5) . . . . ?
Os1 O2 C14 C23 176.7(4) . . . . ?
Os1 N2 C11 C12 172.3(5) . . . . ?
Os1 C2 C3 C4 54.2(5) . . . . ?
Os1 O3 C15 N1 -58.4(4) . . . . ?
Os1 O3 C15 C14 51.2(5) . . . . ?
Os1 O3 C15 C16 -177.6(4) . . . . ?
Os1 C3 C4 C5 52.8(4) . . . . ?
Os1 C3 C4 C10 -122.9(5) . . . . ?
Os1 C4 C5 C6 55.0(5) . . . . ?
Os1 C5 C6 C1 50.3(4) . . . . ?
O1 C22 C23 C14 -179.9(5) . . . . ?
O1 C22 C23 C24 -2.7(8) . . . . ?
N1 N2 C11 C12 -2.7(6) . . . . ?
N1 C15 C16 C17 -76.5(6) . . . . ?
N1 C15 C16 C21 101.8(6) . . . . ?
C1 C2 C3 Os1 -51.2(5) . . . . ?
C1 C2 C3 C4 2.9(8) . . . . ?
O2 C14 C15 N1 76.6(5) . . . . ?
O2 C14 C15 O3 -34.3(6) . . . . ?
O2 C14 C15 C16 -164.5(4) . . . . ?
O2 C14 C23 C22 172.8(5) . . . . ?
O2 C14 C23 C24 -4.4(8) . . . . ?
N2 N1 C13 C12 -2.6(6) . . . . ?
N2 N1 C15 O3 42.6(6) . . . . ?
N2 N1 C15 C14 -72.0(5) . . . . ?
N2 N1 C15 C16 164.8(5) . . . . ?
N2 C11 C12 C13 1.1(7) . . . . ?
C2 C1 C6 Os1 56.1(4) . . . . ?
C2 C1 C6 C5 5.7(7) . . . . ?
C2 C1 C7 C8 -158.7(5) . . . . ?
C2 C1 C7 C9 77.5(7) . . . . ?
C2 C3 C4 Os1 -53.9(5) . . . . ?
C2 C3 C4 C5 -1.1(7) . . . . ?
C2 C3 C4 C10 -176.9(5) . . . . ?
O3 C15 C16 C17 40.1(7) . . . . ?
O3 C15 C16 C21 -141.6(5) . . . . ?
C3 C4 C5 Os1 -53.2(4) . . . . ?
C3 C4 C5 C6 1.8(8) . . . . ?
C4 C5 C6 Os1 -54.5(5) . . . . ?
C4 C5 C6 C1 -4.2(8) . . . . ?
C6 C1 C2 Os1 -56.1(4) . . . . ?
C6 C1 C2 C3 -5.0(8) . . . . ?
C6 C1 C7 C8 21.1(8) . . . . ?
C6 C1 C7 C9 -102.7(7) . . . . ?
C7 C1 C2 Os1 123.7(5) . . . . ?
C7 C1 C2 C3 174.7(5) . . . . ?
C7 C1 C6 Os1 -123.7(5) . . . . ?
C7 C1 C6 C5 -174.0(5) . . . . ?
C10 C4 C5 Os1 122.6(5) . . . . ?
C10 C4 C5 C6 177.6(5) . . . . ?
C11 C12 C13 N1 0.9(7) . . . . ?
C13 N1 N2 Os1 -173.3(4) . . . . ?
C13 N1 N2 C11 3.3(6) . . . . ?
C13 N1 C15 O3 -153.0(6) . . . . ?
C13 N1 C15 C14 92.3(7) . . . . ?
C13 N1 C15 C16 -30.9(9) . . . . ?
C14 C15 C16 C17 168.3(5) . . . . ?
C14 C15 C16 C21 -13.4(7) . . . . ?
C14 C23 C24 C25 -85.9(6) . . . . ?
C15 N1 N2 Os1 -5.0(5) . . . . ?
C15 N1 N2 C11 171.6(5) . . . . ?
C15 N1 C13 C12 -167.1(6) . . . . ?
C15 C14 C23 C22 -9.5(8) . . . . ?
C15 C14 C23 C24 173.3(5) . . . . ?
C15 C16 C17 C18 179.9(5) . . . . ?
C15 C16 C21 C20 -178.5(5) . . . . ?
C15 C16 C21 C22 2.5(8) . . . . ?
C16 C17 C18 C19 -1.9(9) . . . . ?
C16 C21 C22 O1 -176.4(5) . . . . ?
C16 C21 C22 C23 6.1(8) . . . . ?
C17 C16 C21 C20 -0.1(8) . . . . ?
C17 C16 C21 C22 -179.2(5) . . . . ?
C17 C18 C19 C20 0.6(9) . . . . ?
C18 C19 C20 C21 0.9(9) . . . . ?
C19 C20 C21 C16 -1.2(8) . . . . ?
C19 C20 C21 C22 177.9(5) . . . . ?
C20 C21 C22 O1 4.6(8) . . . . ?
C20 C21 C22 C23 -172.9(5) . . . . ?
C21 C16 C17 C18 1.6(8) . . . . ?
C21 C22 C23 C14 -2.5(8) . . . . ?
C21 C22 C23 C24 174.7(5) . . . . ?
C22 C23 C24 C25 97.0(6) . . . . ?
C23 C14 C15 N1 -101.4(6) . . . . ?
C23 C14 C15 O3 147.6(5) . . . . ?
C23 C14 C15 C16 17.5(7) . . . . ?
C23 C24 C25 C26 60.7(7) . . . . ?
C23 C24 C25 C27 -178.6(5) . . . . ?
C23 C24 C25 C28 -59.0(7) . . . . ?
C2S O1S C3S C4S -166.7(5) . . . . ?
C3S O1S C2S C1S -172.4(5) . . . . ?
